data_4030484
loop_
_publ_author_name
'Wessolowski, H.'
'Roschenthaler, G.-V.'
'Winter, R.'
'Gard, G. L.'
'Pon, G.'
'Willett, R.'

_publ_section_title
;
 The improved preparation of (E)-SF5CF=CFI and the crystal structure of
 [SF5CF=CFP(CH3)3]+BF4-
;
_journal_name_full 'European Journal of Solid State and Inorganic Chemistry'
_journal_page_first 1173
_journal_page_last 1187
_journal_volume 29
_journal_year 1992
_chemical_formula_sum 'C5 H9 B F11 P S'
_chemical_formula_weight 351.97
_space_group_IT_number 19
_symmetry_cell_setting orthorhombic
_symmetry_Int_Tables_number 19
_symmetry_space_group_name_Hall 'P 2ac 2ab'
_symmetry_space_group_name_H-M 'P 21 21 21'
_cell_angle_alpha 90
_cell_angle_beta 90
_cell_angle_gamma 90
_cell_formula_units_Z 4
_cell_length_a 7.282(3)
_cell_length_b 12.230(4)
_cell_length_c 14.226(3)
_cell_volume 1267.0(7)
_diffrn_ambient_temperature 163
_diffrn_radiation_probe x-ray
_diffrn_radiation_type CuK\a
_diffrn_radiation_wavelength 1.54178
_exptl_absorpt_coefficient_mu 4.680
_exptl_crystal_density_diffrn 1.845
_exptl_crystal_F_000 696
_refine_ls_number_parameters 172
_refine_ls_number_reflns 916
_refine_ls_R_factor_gt 0.0553
_refine_ls_wR_factor_gt 0.0863
_cod_data_source_file EJSSIC-1992-29-1173-1187.cif
_cod_data_source_block C5H9BF11PS
_cod_database_code 4030484

loop_
_symmetry_equiv_pos_site_id
_symmetry_equiv_pos_as_xyz
1 x,y,z
2 1/2-x,-y,1/2+z
3 1/2+x,1/2-y,-z
4 -x,1/2+y,1/2-z

loop_
_atom_site_aniso_label
_atom_site_aniso_U_11
_atom_site_aniso_U_22
_atom_site_aniso_U_33
_atom_site_aniso_U_23
_atom_site_aniso_U_13
_atom_site_aniso_U_12
S 0.0710(10) 0.0320(10) 0.0340(10) -0.0030(10) 0.0140(10) 0.0010(10)
P 0.0490(10) 0.0300(10) 0.0250(10) -0.0030(10) 0.0050(10) -0.004(10)
F1 0.109(4) 0.057(3) 0.048(3) -0.010(2) 0.038(3) -0.001(3)
F2 0.107(4) 0.033(2) 0.050(2) -0.0040(10) 0.021(3) 0.003(3)
F3 0.069(3) 0.079(4) 0.069(3) -0.003(3) 0.025(3) 0.024(3)
F4 0.095(4) 0.036(2) 0.049(2) 0.0040(10) 0.021(3) -0.014(3)
F5 0.082(3) 0.063(3) 0.033(2) -0.003(2) -0.004(2) -0.004(3)
F6 0.057(3) 0.055(3) 0.036(2) -0.009(2) 0.005(2) -0.023(2)
F7 0.077(3) 0.064(3) 0.041(2) -0.016(2) 0.005(2) -0.035(3)
C1 0.056(4) 0.025(3) 0.026(4) -0.003(3) -0.002(4) -0.007(4)
C2 0.059(5) 0.037(4) 0.027(4) -0.005(3) -0.003(4) -0.001(5)
C3 0.058(4) 0.045(5) 0.038(4) -0.015(4) -0.001(4) -0.006(4)
C4 0.071(5) 0.033(4) 0.039(4) 0.003(3) -0.004(4) 0.005(4)
C5 0.050(4) 0.035(4) 0.057(5) 0.000(4) 0.007(4) -0.001(4)
F8 0.076(3) 0.058(3) 0.064(3) -0.014(3) 0.024(3) 0.005(3)
F9 0.106(5) 0.045(3) 0.083(4) -0.009(3) -0.003(4) 0.016(3)
F10 0.234(11) 0.069(4) 0.091(5) 0.020(3) 0.084(7) 0.019(6)
F11 0.073(4) 0.198(10) 0.272(13) -0.175(10) -0.010(6) -0.003(6)
B 0.063(6) 0.030(5) 0.055(5) -0.001(4) 0.018(5) -0.008(4)

loop_
_atom_site_label
_atom_site_type_symbol
_atom_site_thermal_displace_type
_atom_site_fract_x
_atom_site_fract_y
_atom_site_fract_z
_atom_site_occupancy
_atom_site_U_iso_or_equiv
S S Uani 0.8774(3) 0.1310(2) 0.93390(10) 1.000 0.0457(6)
P P Uani 1.1789(3) 0.1219(2) 0.65360(10) 1.000 0.0347(6)
F1 F Uani 0.8110(9) 0.1502(4) 1.0369(3) 1.000 0.0713(19)
F2 F Uani 0.9141(9) 0.2558(3) 0.9227(3) 1.000 0.0633(16)
F3 F Uani 0.6769(8) 0.1439(5) 0.8971(4) 1.000 0.0723(19)
F4 F Uani 0.8433(8) 0.0051(4) 0.9481(3) 1.000 0.0600(16)
F5 F Uani 1.0784(8) 0.1170(4) 0.9728(3) 1.000 0.0593(16)
F6 F Uani 0.8414(6) 0.0373(4) 0.7706(3) 1.000 0.0493(16)
F7 F Uani 1.2118(8) 0.2118(4) 0.8188(3) 1.000 0.0607(16)
C1 C Uani 0.9521(10) 0.1038(6) 0.8143(5) 1.000 0.036(2)
C2 C Uani 1.1007(11) 0.1427(6) 0.7728(5) 1.000 0.041(3)
C3 C Uani 1.0307(12) 0.0311(6) 0.5938(5) 1.000 0.047(3)
C4 C Uani 1.1908(14) 0.2530(6) 0.6020(5) 1.000 0.048(3)
C5 C Uani 1.4071(12) 0.0669(6) 0.6614(6) 1.000 0.047(3)
F8 F Uani 1.3473(7) 0.1262(4) 0.2659(4) 1.000 0.0660(17)
F9 F Uani 1.2513(9) 0.2666(4) 0.3583(4) 1.000 0.078(2)
F10 F Uani 1.2759(17) 0.0985(6) 0.4110(5) 1.000 0.131(4)
F11 F Uani 1.0562(11) 0.1485(9) 0.2981(9) 1.000 0.181(6)
B B Uani 1.2258(14) 0.1582(7) 0.3335(7) 1.000 0.049(3)
H3A H Uiso 1.07430 0.02030 0.53080 1.000 0.0590
H3B H Uiso 0.90930 0.06160 0.59210 1.000 0.0590
H3C H Uiso 1.02770 -0.03780 0.62610 1.000 0.0590
H4A H Uiso 1.23230 0.24650 0.53820 1.000 0.0570
H4B H Uiso 1.27550 0.29740 0.63690 1.000 0.0570
H4C H Uiso 1.07150 0.28630 0.60300 1.000 0.0570
H5A H Uiso 1.45460 0.05430 0.59930 1.000 0.0630
H5B H Uiso 1.40380 -0.00090 0.69530 1.000 0.0630
H5C H Uiso 1.48480 0.11780 0.69380 1.000 0.0630

loop_
_atom_type_symbol
_atom_type_description
_atom_type_scat_dispersion_real
_atom_type_scat_dispersion_imag
_atom_type_scat_source
C C 0.0181 0.0091 ' International Tables Vol C Tables 4.2.6.8 and 6.1.1.4'
H H 0.0000 0.0000 ' International Tables Vol C Tables 4.2.6.8 and 6.1.1.4'
B B 0.0090 0.0039 ' International Tables Vol C Tables 4.2.6.8 and 6.1.1.4'
F F 0.0727 0.0534 ' International Tables Vol C Tables 4.2.6.8 and 6.1.1.4'
P P 0.2955 0.4335 ' International Tables Vol C Tables 4.2.6.8 and 6.1.1.4'
S S 0.3331 0.5567 ' International Tables Vol C Tables 4.2.6.8 and 6.1.1.4'

loop_
_geom_angle_atom_site_label_1
_geom_angle_atom_site_label_2
_geom_angle_atom_site_label_3
_geom_angle
_geom_angle_publ_flag
F1 S F2 90.1(3) yes
F1 S F3 90.6(3) yes
F1 S F4 88.7(3) yes
F1 S F5 88.5(3) yes
F1 S C1 178.0(3) yes
F2 S F3 91.6(3) yes
F2 S F4 178.3(3) yes
F2 S F5 89.0(3) yes
F2 S C1 91.9(3) yes
F3 S F4 89.7(3) yes
F3 S F5 178.9(3) yes
F3 S C1 89.1(3) yes
F4 S F5 89.7(3) yes
F4 S C1 89.3(3) yes
F5 S C1 91.8(3) yes
C2 P C3 110.4(4) yes
C2 P C4 106.1(4) yes
C2 P C5 106.6(4) yes
C3 P C4 113.6(4) yes
C3 P C5 111.1(4) yes
C4 P C5 108.7(4) yes
S C1 F6 112.1(5) yes
S C1 C2 126.7(6) yes
F6 C1 C2 121.2(7) yes
P C2 F7 110.9(5) yes
P C2 C1 128.8(6) yes
F7 C2 C1 120.2(7) yes
P C3 H3A 110.00 no
P C3 H3B 109.00 no
P C3 H3C 110.00 no
H3A C3 H3B 110.00 no
H3A C3 H3C 109.00 no
H3B C3 H3C 109.00 no
P C4 H4A 109.00 no
P C4 H4B 109.00 no
P C4 H4C 110.00 no
H4A C4 H4B 109.00 no
H4A C4 H4C 110.00 no
H4B C4 H4C 110.00 no
P C5 H5A 110.00 no
P C5 H5B 109.00 no
P C5 H5C 109.00 no
H5A C5 H5B 109.00 no
H5A C5 H5C 109.00 no
H5B C5 H5C 110.00 no
F8 B F9 111.6(7) yes
F8 B F10 104.0(8) yes
F8 B F11 107.9(9) yes
F9 B F10 105.6(8) yes
F9 B F11 107.7(8) yes
F10 B F11 120.0(10) yes

loop_
_geom_bond_atom_site_label_1
_geom_bond_atom_site_label_2
_geom_bond_distance
_geom_bond_publ_flag
S F1 1.561(5) yes
S F2 1.558(5) yes
S F3 1.559(6) yes
S F4 1.573(6) yes
S F5 1.574(6) yes
S C1 1.817(7) yes
P C2 1.807(7) yes
P C3 1.767(8) yes
P C4 1.766(8) yes
P C5 1.796(9) yes
F6 C1 1.303(9) yes
F7 C2 1.341(9) yes
F8 B 1.364(11) yes
F9 B 1.384(10) yes
F10 B 1.372(12) yes
F11 B 1.339(13) yes
C1 C2 1.321(11) no
C3 H3A 0.9600 no
C3 H3B 0.9600 no
C3 H3C 0.9600 no
C4 H4A 0.9600 no
C4 H4B 0.9600 no
C4 H4C 0.9600 no
C5 H5B 0.9600 no
C5 H5C 0.9600 no
C5 H5A 0.9600 no

loop_
_geom_hbond_atom_site_label_D
_geom_hbond_atom_site_label_H
_geom_hbond_atom_site_label_A
_geom_hbond_distance_DH
_geom_hbond_distance_HA
_geom_hbond_distance_DA
_geom_hbond_angle_DHA
_geom_hbond_site_symmetry_A
_geom_hbond_publ_flag
C3 H3A F10 0.9600 2.4400 3.260(12) 143.00 . yes
C3 H3B F9 0.9600 2.5000 3.275(10) 138.00 3_456 yes
C3 H3C F8 0.9600 2.4400 3.238(9) 140.00 2_755 yes
C4 H4B F11 0.9600 2.3400 3.248(13) 158.00 3_556 yes
C4 H4C F9 0.9600 2.4800 3.259(12) 138.00 3_456 yes
C5 H5B F11 0.9600 2.3400 3.285(14) 168.00 2_755 yes
C5 H5C F9 0.9600 2.5100 3.242(10) 133.00 3_556 yes

loop_
_geom_torsion_atom_site_label_1
_geom_torsion_atom_site_label_2
_geom_torsion_atom_site_label_3
_geom_torsion_atom_site_label_4
_geom_torsion
_geom_torsion_publ_flag
F2 S C1 F6 -135.2(5) no
F2 S C1 C2 45.8(8) no
F3 S C1 F6 -43.6(5) no
F3 S C1 C2 137.4(7) no
F4 S C1 F6 46.1(5) no
F4 S C1 C2 -133.0(7) no
F5 S C1 F6 135.8(5) no
F5 S C1 C2 -43.3(7) no
C3 P C2 C1 -3.1(9) no
C4 P C2 C1 120.4(8) no
C5 P C2 C1 -123.8(8) no
C5 P C2 F7 59.5(6) no
C3 P C2 F7 -179.8(5) no
C4 P C2 F7 -56.3(6) no
F6 C1 C2 F7 179.4(6) no
S C1 C2 P -178.1(4) no
S C1 C2 F7 -1.7(11) no
F6 C1 C2 P 3.0(11) no
